data_8000508
loop_
_publ_author_name
'Liu, Bingyu'
'Hao, Aiyou'
'Xing, Pengyao'

_publ_section_title
;
 Water-Mediated Folding Behaviors and Chiroptical Inversion of
 Ferrocene-Conjugated Dipeptides
;
_journal_name_full 'The Journal of Physical Chemistry Letters'
_journal_page_first 6190
_journal_page_last 6196
_journal_paper_doi 10.1021/acs.jpclett.1c01231
_journal_year 2021
_chemical_absolute_configuration syn
_chemical_formula_moiety 'C34 H34 Fe N4 O8'
_chemical_formula_sum 'C34 H34 Fe N4 O8'
_chemical_formula_weight 682.50
_space_group_crystal_system monoclinic
_space_group_IT_number 5
_space_group_name_Hall 'C 2y'
_space_group_name_H-M_alt 'C 1 2 1'
_atom_sites_solution_hydrogens geom
_atom_sites_solution_primary dual
_audit_creation_date 2020-11-26
_audit_creation_method
;
Olex2 1.3
(compiled 2020.07.31 svn.rc2a77460 for OlexSys, GUI svn.r6145)
;
_cell_angle_alpha 90
_cell_angle_beta 113.733(3)
_cell_angle_gamma 90
_cell_formula_units_Z 2
_cell_length_a 12.6429(3)
_cell_length_b 12.1175(2)
_cell_length_c 11.3048(3)
_cell_measurement_reflns_used 5322
_cell_measurement_temperature 172.99(10)
_cell_measurement_theta_max 76.1530
_cell_measurement_theta_min 5.2550
_cell_volume 1585.43(7)
_computing_cell_refinement 'CrysAlisPro 1.171.40.84a (Rigaku OD, 2020)'
_computing_data_collection 'CrysAlisPro 1.171.40.84a (Rigaku OD, 2020)'
_computing_data_reduction 'CrysAlisPro 1.171.40.84a (Rigaku OD, 2020)'
_computing_molecular_graphics 'Olex2 1.3 (Dolomanov et al., 2009)'
_computing_publication_material 'Olex2 1.3 (Dolomanov et al., 2009)'
_computing_structure_refinement 'SHELXL 2018/3 (Sheldrick, 2015)'
_computing_structure_solution 'SHELXT  (Sheldrick, 2015)'
_diffrn_ambient_environment N~2~
_diffrn_ambient_temperature 172.99(10)
_diffrn_detector 'Hybrid Pixel Array Detector'
_diffrn_detector_area_resol_mean 10.0000
_diffrn_detector_type HyPix
_diffrn_measured_fraction_theta_full 0.997
_diffrn_measured_fraction_theta_max 0.997
_diffrn_measurement_details
;
List of Runs (angles in degrees, time in seconds):

  # Type    Start    End  Width  t~exp~   \w     \q     \k     \f   Frames
--------------------------------------------------------------------------
  1  \w     85.00 175.00   1.00    0.37    --  106.49  77.00  30.00   90
  2  \w    139.00 165.00   1.00    0.37    --  106.49  71.00 -85.00   26
  3  \w     93.00 178.00   1.00    0.37    --  106.49  38.00-120.00   85
  4  \w     86.00 122.00   1.00    0.37    --  106.49  71.00 -85.00   36
  5  \w     93.00 178.00   1.00    0.37    --  106.49  38.00   0.00   85
  6  \w    102.00 178.00   1.00    0.37    --  106.49  19.00 -30.00   76
  7  \w     51.00  86.00   1.00    0.10    --   48.45  71.00 -85.00   35
  8  \w     94.00 178.00   1.00    0.37    --  106.49  19.00-150.00   84
  9  \w     35.00  62.00   1.00    0.37    --  106.49 -57.00  60.00   27
 10  \w     -9.00  17.00   1.00    0.10    --   48.45 -71.00 144.00   26
 11  \w     22.00  49.00   1.00    0.10    --   48.45 -71.00 144.00   27
 12  \w     37.00  89.00   1.00    0.37    --  106.49 -71.00 144.00   52
 13  \w     36.00  66.00   1.00    0.37    --  106.49 -57.00 150.00   30
 14  \w     40.00 111.00   1.00    0.37    --  106.49-125.00 150.00   71
 15  \w     69.00 102.00   1.00    0.37    --  106.49 -99.00 150.00   33
 16  \w     38.00  64.00   1.00    0.37    --  106.49 -99.00 150.00   26
 17  \w     34.00 102.00   1.00    0.37    --  106.49 -99.00  60.00   68
 18  \w     35.00 103.00   1.00    0.37    --  106.49 -99.00-120.00   68
 19  \w   -120.00 -73.00   1.00    0.10    --  -48.45-125.00 -60.00   47
 20  \w   -148.00 -85.00   1.00    0.37    --  -86.25 -71.00 144.00   63
 21  \w   -115.00 -50.00   1.00    0.10    --  -48.45 -71.00 144.00   65
 22  \w   -158.00 -75.00   1.00    0.37    --  -86.25 -19.00  30.00   83
 23  \w   -158.00-133.00   1.00    0.37    --  -86.25 -38.00   0.00   25
 24  \w   -103.00 -76.00   1.00    0.37    --  -86.25 -38.00   0.00   27
 25  \w    -16.00  27.00   1.00    0.10    --  -48.45  19.00 -90.00   43
 26  \w    -67.00  16.00   1.00    0.10    --  -48.45  71.00 -85.00   83
 27  \w    -89.00 -24.00   1.00    0.37    --  -86.25  71.00 -85.00   65
 28  \w    -43.00 -13.00   1.00    0.37    --  -86.25  38.00  60.00   30
 29  \w    -42.00 -13.00   1.00    0.37    --  -86.25  38.00  90.00   29
;
_diffrn_measurement_device 'four-circle diffractometer'
_diffrn_measurement_device_type 'XtaLAB Synergy, Dualflex, HyPix'
_diffrn_measurement_method '\w scans'
_diffrn_orient_matrix_type 'CrysAlisPro convention (1999,Acta A55,543-557)'
_diffrn_orient_matrix_UB_11 0.0943414000
_diffrn_orient_matrix_UB_12 -0.0882869000
_diffrn_orient_matrix_UB_13 0.0257569000
_diffrn_orient_matrix_UB_21 -0.0311151000
_diffrn_orient_matrix_UB_22 -0.0503433000
_diffrn_orient_matrix_UB_23 0.1070122000
_diffrn_orient_matrix_UB_31 -0.0885988000
_diffrn_orient_matrix_UB_32 -0.0762932000
_diffrn_orient_matrix_UB_33 -0.1003952000
_diffrn_radiation_monochromator mirror
_diffrn_radiation_probe x-ray
_diffrn_radiation_type 'Cu K\a'
_diffrn_radiation_wavelength 1.54184
_diffrn_reflns_av_R_equivalents 0.0353
_diffrn_reflns_av_unetI/netI 0.0351
_diffrn_reflns_Laue_measured_fraction_full 0.997
_diffrn_reflns_Laue_measured_fraction_max 0.997
_diffrn_reflns_limit_h_max 15
_diffrn_reflns_limit_h_min -15
_diffrn_reflns_limit_k_max 14
_diffrn_reflns_limit_k_min -14
_diffrn_reflns_limit_l_max 13
_diffrn_reflns_limit_l_min -13
_diffrn_reflns_number 8116
_diffrn_reflns_point_group_measured_fraction_full 0.989
_diffrn_reflns_point_group_measured_fraction_max 0.988
_diffrn_reflns_theta_full 67.077
_diffrn_reflns_theta_max 67.077
_diffrn_reflns_theta_min 4.272
_diffrn_source 'micro-focus sealed X-ray tube'
_diffrn_source_type 'PhotonJet (Cu) X-ray Source'
_exptl_absorpt_coefficient_mu 4.315
_exptl_absorpt_correction_T_max 1.00000
_exptl_absorpt_correction_T_min 0.88160
_exptl_absorpt_correction_type multi-scan
_exptl_absorpt_process_details
;
CrysAlisPro 1.171.40.84a (Rigaku Oxford Diffraction, 2020)
Empirical absorption correction using spherical harmonics,
implemented in SCALE3 ABSPACK scaling algorithm.
;
_exptl_crystal_colour 'clear light colourless'
_exptl_crystal_colour_lustre clear
_exptl_crystal_colour_modifier light
_exptl_crystal_colour_primary colourless
_exptl_crystal_density_diffrn 1.430
_exptl_crystal_description plate
_exptl_crystal_F_000 712
_exptl_crystal_size_max 0.05
_exptl_crystal_size_mid 0.03
_exptl_crystal_size_min 0.01
_refine_diff_density_max 0.248
_refine_diff_density_min -0.223
_refine_diff_density_rms 0.052
_refine_ls_abs_structure_details
;
 Flack x determined using 1223 quotients [(I+)-(I-)]/[(I+)+(I-)]
 (Parsons, Flack and Wagner, Acta Cryst. B69 (2013) 249-259).
;
_refine_ls_abs_structure_Flack -0.001(3)
_refine_ls_extinction_method none
_refine_ls_goodness_of_fit_ref 1.063
_refine_ls_hydrogen_treatment constr
_refine_ls_matrix_type full
_refine_ls_number_parameters 214
_refine_ls_number_reflns 2819
_refine_ls_number_restraints 1
_refine_ls_restrained_S_all 1.062
_refine_ls_R_factor_all 0.0325
_refine_ls_R_factor_gt 0.0319
_refine_ls_shift/su_max 0.005
_refine_ls_shift/su_mean 0.000
_refine_ls_structure_factor_coef Fsqd
_refine_ls_weighting_details 'w=1/[\s^2^(Fo^2^)+(0.0309P)^2^+1.7257P] where P=(Fo^2^+2Fc^2^)/3'
_refine_ls_weighting_scheme calc
_refine_ls_wR_factor_gt 0.0777
_refine_ls_wR_factor_ref 0.0779
_reflns_Friedel_coverage 0.886
_reflns_Friedel_fraction_full 0.979
_reflns_Friedel_fraction_max 0.979
_reflns_number_gt 2777
_reflns_number_total 2819
_reflns_threshold_expression 'I > 2\s(I)'
_cod_data_source_file jz1c01231_si_003.cif
_cod_data_source_block 201123b
_cod_database_code 8000508
_shelx_shelxl_version_number 2018/3
_shelx_space_group_comment
;
The symmetry employed for this shelxl refinement is uniquely defined
by the following loop, which should always be used as a source of
symmetry information in preference to the above space-group names.
They are only intended as comments.
;
_shelx_estimated_absorpt_t_max 0.958
_shelx_estimated_absorpt_t_min 0.813
_reflns_odcompleteness_completeness 99.73
_reflns_odcompleteness_iscentric 1
_reflns_odcompleteness_theta 66.97
_olex2_refinement_description
;
1. Fixed Uiso
 At 1.2 times of:
  All C(H) groups, All C(H,H) groups, All N(H) groups
 At 1.5 times of:
  All O(H) groups
2.a Ternary CH refined with riding coordinates:
 C12(H12)
2.b Secondary CH2 refined with riding coordinates:
 C9(H9A,H9B), C16(H16A,H16B)
2.c Aromatic/amide H refined with riding coordinates:
 N8(H8), N11(H11), C2(H2), C5(H5), C24(H24), C6(H6), C23(H23), C20(H20),
 C21(H21), C4(H4), C22(H22)
2.d Idealised tetrahedral OH refined as rotating group:
 O15(H15)
;
_olex2_submission_special_instructions 'No special instructions were received'
_oxdiff_exptl_absorpt_empirical_details
;
Empirical correction (ABSPACK) includes:
- Absorption correction using spherical harmonics
- Frame scaling
;
_oxdiff_exptl_absorpt_empirical_full_max 1.553
_oxdiff_exptl_absorpt_empirical_full_min 0.813

loop_
_space_group_symop_operation_xyz
'x, y, z'
'-x, y, -z'
'x+1/2, y+1/2, z'
'-x+1/2, y+1/2, -z'

loop_
_atom_site_label
_atom_site_type_symbol
_atom_site_fract_x
_atom_site_fract_y
_atom_site_fract_z
_atom_site_U_iso_or_equiv
_atom_site_adp_type
_atom_site_occupancy
_atom_site_site_symmetry_order
_atom_site_calc_flag
_atom_site_refinement_flags_posn
_atom_site_refinement_flags_adp
_atom_site_refinement_flags_occupancy
_atom_site_disorder_assembly
_atom_site_disorder_group
Fe1 Fe 0.500000 0.29244(5) 0.000000 0.0211(2) Uani 1 2 d S T P . .
O17 O 0.5225(2) 0.6279(2) 0.2032(2) 0.0311(6) Uani 1 1 d . . . . .
O18 O 0.7494(2) 0.4625(2) 0.2120(2) 0.0308(6) Uani 1 1 d . . . . .
O15 O 0.6662(2) 0.8026(3) 0.6315(2) 0.0337(6) Uani 1 1 d . . . . .
H15 H 0.706797 0.847483 0.688161 0.051 Uiso 1 1 calc R U . . .
O14 O 0.8115(2) 0.8138(2) 0.5656(2) 0.0351(6) Uani 1 1 d . . . . .
N8 N 0.6447(3) 0.5711(2) 0.0471(3) 0.0245(6) Uani 1 1 d . . . . .
H8 H 0.601594 0.579321 -0.035826 0.029 Uiso 1 1 calc R U . . .
N11 N 0.6907(3) 0.6911(3) 0.3516(3) 0.0273(7) Uani 1 1 d . . . . .
H11 H 0.762716 0.709934 0.369072 0.033 Uiso 1 1 calc R U . . .
C2 C 0.5595(3) 0.3703(3) -0.1215(3) 0.0248(7) Uani 1 1 d . . . . .
H2 H 0.525434 0.431938 -0.175289 0.030 Uiso 1 1 calc R U . . .
C7 C 0.6823(3) 0.4719(3) 0.0953(3) 0.0217(7) Uani 1 1 d . . . . .
C10 C 0.6222(3) 0.6591(3) 0.2329(3) 0.0252(8) Uani 1 1 d . . . . .
C13 C 0.7188(3) 0.7775(3) 0.5551(3) 0.0260(7) Uani 1 1 d . . . . .
C5 C 0.6715(3) 0.2629(3) 0.0533(3) 0.0252(8) Uani 1 1 d . . . . .
H5 H 0.724722 0.240373 0.136454 0.030 Uiso 1 1 calc R U . . .
C12 C 0.6475(3) 0.6952(3) 0.4531(3) 0.0267(8) Uani 1 1 d . . . . .
H12 H 0.566111 0.722736 0.413919 0.032 Uiso 1 1 calc R U . . .
C24 C 0.8551(3) 0.5221(3) 0.5746(4) 0.0340(9) Uani 1 1 d . . . . .
H24 H 0.847920 0.542836 0.490610 0.041 Uiso 1 1 calc R U . . .
C3 C 0.6432(3) 0.3746(3) 0.0105(3) 0.0225(7) Uani 1 1 d . . . . .
C19 C 0.7628(3) 0.5382(3) 0.6097(3) 0.0264(8) Uani 1 1 d . . . . .
C9 C 0.6755(3) 0.6661(3) 0.1329(4) 0.0292(8) Uani 1 1 d . . . . .
H9A H 0.648311 0.734244 0.081218 0.035 Uiso 1 1 calc R U . . .
H9B H 0.760640 0.670399 0.178220 0.035 Uiso 1 1 calc R U . . .
C6 C 0.6067(3) 0.1923(3) -0.0493(4) 0.0295(8) Uani 1 1 d . . . . .
H6 H 0.609043 0.113950 -0.047115 0.035 Uiso 1 1 calc R U . . .
C23 C 0.9572(4) 0.4762(4) 0.6603(4) 0.0407(10) Uani 1 1 d . . . . .
H23 H 1.019533 0.465869 0.634802 0.049 Uiso 1 1 calc R U . . .
C20 C 0.7773(4) 0.5094(3) 0.7341(4) 0.0356(9) Uani 1 1 d . . . . .
H20 H 0.716296 0.521884 0.761250 0.043 Uiso 1 1 calc R U . . .
C16 C 0.6475(3) 0.5818(3) 0.5157(4) 0.0292(8) Uani 1 1 d . . . . .
H16A H 0.595328 0.586671 0.561511 0.035 Uiso 1 1 calc R U . . .
H16B H 0.613833 0.526901 0.445631 0.035 Uiso 1 1 calc R U . . .
C21 C 0.8801(5) 0.4624(3) 0.8195(4) 0.0454(11) Uani 1 1 d . . . . .
H21 H 0.888536 0.441958 0.903949 0.054 Uiso 1 1 calc R U . . .
C4 C 0.5371(3) 0.2579(3) -0.1568(4) 0.0288(8) Uani 1 1 d . . . . .
H4 H 0.484620 0.230896 -0.238176 0.035 Uiso 1 1 calc R U . . .
C22 C 0.9695(4) 0.4455(3) 0.7817(5) 0.0441(12) Uani 1 1 d . . . . .
H22 H 1.039416 0.412702 0.839549 0.053 Uiso 1 1 calc R U . . .

loop_
_atom_site_aniso_label
_atom_site_aniso_U_11
_atom_site_aniso_U_22
_atom_site_aniso_U_33
_atom_site_aniso_U_23
_atom_site_aniso_U_13
_atom_site_aniso_U_12
Fe1 0.0222(4) 0.0206(4) 0.0207(4) 0.000 0.0088(3) 0.000
O17 0.0303(15) 0.0388(15) 0.0208(13) -0.0079(11) 0.0069(11) -0.0048(11)
O18 0.0337(14) 0.0276(13) 0.0212(12) 0.0037(10) 0.0009(11) -0.0044(10)
O15 0.0398(13) 0.0344(14) 0.0226(12) -0.0087(12) 0.0079(10) 0.0004(13)
O14 0.0303(14) 0.0329(16) 0.0331(13) -0.0047(11) 0.0035(11) -0.0036(11)
N8 0.0311(16) 0.0237(15) 0.0156(13) 0.0013(11) 0.0064(12) 0.0007(12)
N11 0.0270(16) 0.0301(17) 0.0213(15) -0.0036(12) 0.0061(12) -0.0031(12)
C2 0.0250(18) 0.0308(19) 0.0207(17) 0.0015(15) 0.0115(15) 0.0006(15)
C7 0.0202(16) 0.0271(18) 0.0201(16) 0.0011(13) 0.0103(13) -0.0028(13)
C10 0.033(2) 0.0193(17) 0.0214(18) 0.0007(14) 0.0089(15) 0.0015(14)
C13 0.0310(18) 0.0215(18) 0.0189(15) 0.0012(14) 0.0031(13) 0.0054(15)
C5 0.0223(16) 0.027(2) 0.0264(17) 0.0015(14) 0.0100(14) 0.0042(13)
C12 0.0276(19) 0.029(2) 0.0214(17) -0.0034(15) 0.0076(15) 0.0014(15)
C24 0.037(2) 0.029(2) 0.033(2) -0.0009(16) 0.0109(17) 0.0018(16)
C3 0.0199(16) 0.0245(17) 0.0238(17) 0.0035(14) 0.0095(14) 0.0007(13)
C19 0.0319(19) 0.0189(17) 0.0256(18) -0.0051(13) 0.0089(15) -0.0030(14)
C9 0.040(2) 0.0254(18) 0.0226(17) -0.0015(14) 0.0131(16) -0.0049(15)
C6 0.029(2) 0.027(2) 0.035(2) -0.0035(16) 0.0156(16) 0.0044(15)
C23 0.031(2) 0.036(2) 0.051(3) -0.004(2) 0.0119(19) 0.0034(17)
C20 0.050(2) 0.028(2) 0.030(2) -0.0009(16) 0.0161(18) -0.0016(17)
C16 0.0278(18) 0.0287(19) 0.0292(19) -0.0058(15) 0.0093(15) -0.0062(14)
C21 0.066(3) 0.030(2) 0.026(2) -0.0004(17) 0.004(2) 0.001(2)
C4 0.0269(18) 0.034(2) 0.0252(18) -0.0049(15) 0.0104(15) 0.0005(14)
C22 0.044(3) 0.027(2) 0.040(2) -0.0044(18) -0.005(2) 0.0044(18)

loop_
_atom_type_symbol
_atom_type_description
_atom_type_scat_dispersion_real
_atom_type_scat_dispersion_imag
_atom_type_scat_source
C C 0.0181 0.0091 'International Tables Vol C Tables 4.2.6.8 and 6.1.1.4'
H H 0.0000 0.0000 'International Tables Vol C Tables 4.2.6.8 and 6.1.1.4'
Fe Fe -1.1336 3.1974 'International Tables Vol C Tables 4.2.6.8 and 6.1.1.4'
N N 0.0311 0.0180 'International Tables Vol C Tables 4.2.6.8 and 6.1.1.4'
O O 0.0492 0.0322 'International Tables Vol C Tables 4.2.6.8 and 6.1.1.4'

loop_
_geom_angle_atom_site_label_1
_geom_angle_atom_site_label_2
_geom_angle_atom_site_label_3
_geom_angle
_geom_angle_site_symmetry_1
_geom_angle_site_symmetry_3
_geom_angle_publ_flag
C2 Fe1 C2 125.0(2) 2_655 . ?
C2 Fe1 C6 156.38(14) 2_655 . ?
C2 Fe1 C6 68.29(15) . . ?
C2 Fe1 C6 68.29(15) 2_655 2_655 ?
C2 Fe1 C6 156.38(14) . 2_655 ?
C2 Fe1 C4 161.72(14) . 2_655 ?
C2 Fe1 C4 40.46(16) . . ?
C2 Fe1 C4 40.46(16) 2_655 2_655 ?
C2 Fe1 C4 161.72(14) 2_655 . ?
C5 Fe1 C2 121.26(14) 2_655 . ?
C5 Fe1 C2 69.11(14) 2_655 2_655 ?
C5 Fe1 C2 69.12(14) . . ?
C5 Fe1 C2 121.26(14) . 2_655 ?
C5 Fe1 C5 159.7(2) . 2_655 ?
C5 Fe1 C6 123.65(15) . 2_655 ?
C5 Fe1 C6 40.33(15) . . ?
C5 Fe1 C6 40.33(15) 2_655 2_655 ?
C5 Fe1 C6 123.65(15) 2_655 . ?
C5 Fe1 C4 68.46(14) 2_655 2_655 ?
C5 Fe1 C4 107.17(14) 2_655 . ?
C5 Fe1 C4 68.46(14) . . ?
C5 Fe1 C4 107.17(14) . 2_655 ?
C3 Fe1 C2 41.49(14) 2_655 2_655 ?
C3 Fe1 C2 107.19(15) . 2_655 ?
C3 Fe1 C2 41.49(14) . . ?
C3 Fe1 C2 107.19(15) 2_655 . ?
C3 Fe1 C5 41.33(15) . . ?
C3 Fe1 C5 41.33(15) 2_655 2_655 ?
C3 Fe1 C5 157.48(13) 2_655 . ?
C3 Fe1 C5 157.48(13) . 2_655 ?
C3 Fe1 C3 121.2(2) . 2_655 ?
C3 Fe1 C6 68.73(15) 2_655 2_655 ?
C3 Fe1 C6 160.72(13) . 2_655 ?
C3 Fe1 C6 160.72(13) 2_655 . ?
C3 Fe1 C6 68.73(15) . . ?
C3 Fe1 C4 124.00(14) 2_655 . ?
C3 Fe1 C4 69.00(14) . . ?
C3 Fe1 C4 69.00(14) 2_655 2_655 ?
C3 Fe1 C4 123.99(14) . 2_655 ?
C6 Fe1 C6 107.5(2) . 2_655 ?
C4 Fe1 C6 40.54(15) 2_655 2_655 ?
C4 Fe1 C6 121.21(15) 2_655 . ?
C4 Fe1 C6 40.54(15) . . ?
C4 Fe1 C6 121.21(15) . 2_655 ?
C4 Fe1 C4 156.4(2) 2_655 . ?
C13 O15 H15 109.5 . . ?
C7 N8 H8 120.4 . . ?
C7 N8 C9 119.2(3) . . ?
C9 N8 H8 120.4 . . ?
C10 N11 H11 119.8 . . ?
C10 N11 C12 120.5(3) . . ?
C12 N11 H11 119.8 . . ?
Fe1 C2 H2 126.8 . . ?
C3 C2 Fe1 68.66(19) . . ?
C3 C2 H2 126.1 . . ?
C4 C2 Fe1 70.1(2) . . ?
C4 C2 H2 126.1 . . ?
C4 C2 C3 107.9(3) . . ?
O18 C7 N8 119.6(3) . . ?
O18 C7 C3 121.3(3) . . ?
N8 C7 C3 119.1(3) . . ?
O17 C10 N11 123.2(3) . . ?
O17 C10 C9 121.5(3) . . ?
N11 C10 C9 115.3(3) . . ?
O15 C13 C12 110.3(3) . . ?
O14 C13 O15 125.0(3) . . ?
O14 C13 C12 124.7(3) . . ?
Fe1 C5 H5 126.1 . . ?
C3 C5 Fe1 69.05(19) . . ?
C3 C5 H5 125.9 . . ?
C6 C5 Fe1 70.5(2) . . ?
C6 C5 H5 125.9 . . ?
C6 C5 C3 108.2(3) . . ?
N11 C12 C13 109.0(3) . . ?
N11 C12 H12 108.0 . . ?
N11 C12 C16 113.6(3) . . ?
C13 C12 H12 108.0 . . ?
C13 C12 C16 110.2(3) . . ?
C16 C12 H12 108.0 . . ?
C19 C24 H24 119.6 . . ?
C23 C24 H24 119.6 . . ?
C23 C24 C19 120.7(4) . . ?
C2 C3 Fe1 69.85(19) . . ?
C2 C3 C7 128.1(3) . . ?
C7 C3 Fe1 119.3(2) . . ?
C5 C3 Fe1 69.6(2) . . ?
C5 C3 C2 107.1(3) . . ?
C5 C3 C7 124.3(3) . . ?
C24 C19 C16 122.1(3) . . ?
C20 C19 C24 118.1(4) . . ?
C20 C19 C16 119.8(4) . . ?
N8 C9 C10 111.7(3) . . ?
N8 C9 H9A 109.3 . . ?
N8 C9 H9B 109.3 . . ?
C10 C9 H9A 109.3 . . ?
C10 C9 H9B 109.3 . . ?
H9A C9 H9B 107.9 . . ?
Fe1 C6 H6 127.0 . . ?
C5 C6 Fe1 69.2(2) . . ?
C5 C6 H6 125.7 . . ?
C5 C6 C4 108.6(3) . . ?
C4 C6 Fe1 69.7(2) . . ?
C4 C6 H6 125.7 . . ?
C24 C23 H23 119.7 . . ?
C22 C23 C24 120.6(4) . . ?
C22 C23 H23 119.7 . . ?
C19 C20 H20 119.6 . . ?
C19 C20 C21 120.8(4) . . ?
C21 C20 H20 119.6 . . ?
C12 C16 H16A 108.0 . . ?
C12 C16 H16B 108.0 . . ?
C19 C16 C12 117.0(3) . . ?
C19 C16 H16A 108.0 . . ?
C19 C16 H16B 108.0 . . ?
H16A C16 H16B 107.3 . . ?
C20 C21 H21 120.0 . . ?
C22 C21 C20 120.0(4) . . ?
C22 C21 H21 120.0 . . ?
Fe1 C4 H4 126.4 . . ?
C2 C4 Fe1 69.5(2) . . ?
C2 C4 C6 108.2(3) . . ?
C2 C4 H4 125.9 . . ?
C6 C4 Fe1 69.7(2) . . ?
C6 C4 H4 125.9 . . ?
C23 C22 C21 119.7(4) . . ?
C23 C22 H22 120.1 . . ?
C21 C22 H22 120.1 . . ?

loop_
_geom_bond_atom_site_label_1
_geom_bond_atom_site_label_2
_geom_bond_distance
_geom_bond_site_symmetry_2
_geom_bond_publ_flag
Fe1 C2 2.043(3) . ?
Fe1 C2 2.043(3) 2_655 ?
Fe1 C5 2.034(3) . ?
Fe1 C5 2.035(3) 2_655 ?
Fe1 C3 2.027(3) 2_655 ?
Fe1 C3 2.027(3) . ?
Fe1 C6 2.051(4) 2_655 ?
Fe1 C6 2.051(4) . ?
Fe1 C4 2.051(4) . ?
Fe1 C4 2.051(4) 2_655 ?
O17 C10 1.227(5) . ?
O18 C7 1.254(4) . ?
O15 H15 0.8400 . ?
O15 C13 1.321(4) . ?
O14 C13 1.211(4) . ?
N8 H8 0.8800 . ?
N8 C7 1.327(5) . ?
N8 C9 1.454(5) . ?
N11 H11 0.8800 . ?
N11 C10 1.329(5) . ?
N11 C12 1.456(5) . ?
C2 H2 0.9500 . ?
C2 C3 1.442(5) . ?
C2 C4 1.416(6) . ?
C7 C3 1.473(5) . ?
C10 C9 1.533(5) . ?
C13 C12 1.516(5) . ?
C5 H5 0.9500 . ?
C5 C3 1.433(5) . ?
C5 C6 1.408(5) . ?
C12 H12 1.0000 . ?
C12 C16 1.547(5) . ?
C24 H24 0.9500 . ?
C24 C19 1.391(6) . ?
C24 C23 1.381(6) . ?
C19 C20 1.387(5) . ?
C19 C16 1.512(5) . ?
C9 H9A 0.9900 . ?
C9 H9B 0.9900 . ?
C6 H6 0.9500 . ?
C6 C4 1.421(5) . ?
C23 H23 0.9500 . ?
C23 C22 1.369(7) . ?
C20 H20 0.9500 . ?
C20 C21 1.391(6) . ?
C16 H16A 0.9900 . ?
C16 H16B 0.9900 . ?
C21 H21 0.9500 . ?
C21 C22 1.375(8) . ?
C4 H4 0.9500 . ?
C22 H22 0.9500 . ?

loop_
_geom_torsion_atom_site_label_1
_geom_torsion_atom_site_label_2
_geom_torsion_atom_site_label_3
_geom_torsion_atom_site_label_4
_geom_torsion
_geom_torsion_site_symmetry_1
_geom_torsion_site_symmetry_2
_geom_torsion_site_symmetry_3
_geom_torsion_site_symmetry_4
_geom_torsion_publ_flag
Fe1 C2 C3 C7 -112.0(3) . . . . ?
Fe1 C2 C3 C5 59.9(2) . . . . ?
Fe1 C2 C4 C6 -59.2(3) . . . . ?
Fe1 C5 C3 C2 -60.1(2) . . . . ?
Fe1 C5 C3 C7 112.3(3) . . . . ?
Fe1 C5 C6 C4 58.7(3) . . . . ?
Fe1 C6 C4 C2 59.0(3) . . . . ?
O17 C10 C9 N8 -41.9(5) . . . . ?
O18 C7 C3 Fe1 87.9(4) . . . . ?
O18 C7 C3 C2 174.3(3) . . . . ?
O18 C7 C3 C5 3.6(5) . . . . ?
O15 C13 C12 N11 165.3(3) . . . . ?
O15 C13 C12 C16 -69.5(4) . . . . ?
O14 C13 C12 N11 -15.5(5) . . . . ?
O14 C13 C12 C16 109.7(4) . . . . ?
N8 C7 C3 Fe1 -91.4(3) . . . . ?
N8 C7 C3 C2 -4.9(5) . . . . ?
N8 C7 C3 C5 -175.6(3) . . . . ?
N11 C10 C9 N8 139.4(3) . . . . ?
N11 C12 C16 C19 75.7(4) . . . . ?
C7 N8 C9 C10 -65.1(4) . . . . ?
C10 N11 C12 C13 -155.5(3) . . . . ?
C10 N11 C12 C16 81.3(4) . . . . ?
C13 C12 C16 C19 -46.9(4) . . . . ?
C5 C6 C4 Fe1 -58.4(3) . . . . ?
C5 C6 C4 C2 0.6(4) . . . . ?
C12 N11 C10 O17 -2.8(5) . . . . ?
C12 N11 C10 C9 175.9(3) . . . . ?
C24 C19 C20 C21 -2.1(6) . . . . ?
C24 C19 C16 C12 -57.8(5) . . . . ?
C24 C23 C22 C21 -1.2(7) . . . . ?
C3 C2 C4 Fe1 58.4(2) . . . . ?
C3 C2 C4 C6 -0.8(4) . . . . ?
C3 C5 C6 Fe1 -58.9(2) . . . . ?
C3 C5 C6 C4 -0.2(4) . . . . ?
C19 C24 C23 C22 0.1(6) . . . . ?
C19 C20 C21 C22 1.0(6) . . . . ?
C9 N8 C7 O18 -4.3(5) . . . . ?
C9 N8 C7 C3 174.9(3) . . . . ?
C6 C5 C3 Fe1 59.8(2) . . . . ?
C6 C5 C3 C2 -0.2(4) . . . . ?
C6 C5 C3 C7 172.1(3) . . . . ?
C23 C24 C19 C20 1.5(6) . . . . ?
C23 C24 C19 C16 -176.3(4) . . . . ?
C20 C19 C16 C12 124.5(4) . . . . ?
C20 C21 C22 C23 0.7(6) . . . . ?
C16 C19 C20 C21 175.8(3) . . . . ?
C4 C2 C3 Fe1 -59.3(3) . . . . ?
C4 C2 C3 C7 -171.3(3) . . . . ?
C4 C2 C3 C5 0.6(4) . . . . ?

loop_
_smtbx_masks_void_nr
_smtbx_masks_void_average_x
_smtbx_masks_void_average_y
_smtbx_masks_void_average_z
_smtbx_masks_void_volume
_smtbx_masks_void_count_electrons
_smtbx_masks_void_content
1 0.000 0.798 0.500 48.7 11.0 ?
2 0.500 0.298 0.500 48.7 11.0 ?
